data_7158953
loop_
_publ_author_name
'Itakhunov, Radik N.'
'Odin, Ivan S.'
'Gusev, Dmitry M.'
'Grabovskiy, Stanislav A.'
'Gordon, Kareem V.'
'Vologzhanina, Anna V.'
'Sokov, Sergey A.'
'Sosnin, Ilya M.'
'Golovanov, Alexander A.'

_publ_section_title
;
 Cyclization of arylhydrazones of cross-conjugated enynones: synthesis of
 luminescent styryl-1H-pyrazoles and propenyl-1H-pyrazoles
;
_journal_name_full 'Organic &amp; Biomolecular Chemistry'
_journal_paper_doi 10.1039/D2OB01427K
_journal_year 2022
_chemical_formula_moiety 'C23 H18 N2'
_chemical_formula_sum 'C23 H18 N2'
_chemical_formula_weight 322.40
_space_group_crystal_system monoclinic
_space_group_IT_number 15
_space_group_name_Hall '-C 2yc'
_space_group_name_H-M_alt 'C 1 2/c 1'
_atom_sites_solution_hydrogens geom
_atom_sites_solution_primary dual
_audit_creation_date 2022-03-07
_audit_creation_method
;
Olex2 1.5
(compiled 2021.12.09 svn.r5202d8cf for OlexSys, GUI svn.r6439)
;
_audit_update_record
;
2022-05-30 deposited with the CCDC.	2022-10-26 downloaded from the CCDC.
;
_cell_angle_alpha 90
_cell_angle_beta 118.624(2)
_cell_angle_gamma 90
_cell_formula_units_Z 16
_cell_length_a 42.8149(15)
_cell_length_b 5.8284(2)
_cell_length_c 30.8813(9)
_cell_measurement_reflns_used 4634
_cell_measurement_temperature 100
_cell_measurement_theta_max 30.46
_cell_measurement_theta_min 2.17
_cell_volume 6764.4(4)
_computing_molecular_graphics 'Olex2 1.5 (Dolomanov et al., 2009)'
_computing_publication_material 'Olex2 1.5 (Dolomanov et al., 2009)'
_computing_structure_refinement 'SHELXL 2018/3 (Sheldrick, 2015)'
_computing_structure_solution 'SHELXT 2018/2 (Sheldrick, 2018)'
_diffrn_ambient_temperature 100
_diffrn_measured_fraction_theta_full 0.999
_diffrn_measured_fraction_theta_max 0.990
_diffrn_measurement_device_type 'Bruker Quest Photon area detector'
_diffrn_measurement_method '\f and \w scans'
_diffrn_radiation_type MoK\a
_diffrn_radiation_wavelength 0.71073
_diffrn_reflns_av_R_equivalents 0.1423
_diffrn_reflns_av_unetI/netI 0.1304
_diffrn_reflns_Laue_measured_fraction_full 0.999
_diffrn_reflns_Laue_measured_fraction_max 0.990
_diffrn_reflns_limit_h_max 59
_diffrn_reflns_limit_h_min -60
_diffrn_reflns_limit_k_max 8
_diffrn_reflns_limit_k_min -8
_diffrn_reflns_limit_l_max 42
_diffrn_reflns_limit_l_min -44
_diffrn_reflns_number 48463
_diffrn_reflns_point_group_measured_fraction_full 0.999
_diffrn_reflns_point_group_measured_fraction_max 0.990
_diffrn_reflns_theta_full 25.242
_diffrn_reflns_theta_max 30.688
_diffrn_reflns_theta_min 1.958
_diffrn_source_current 1.4
_diffrn_source_power 0.07
_diffrn_source_voltage 50.0
_diffrn_standards_number 0
_exptl_absorpt_coefficient_mu 0.075
_exptl_absorpt_correction_T_max 0.7461
_exptl_absorpt_correction_T_min 0.5654
_exptl_absorpt_correction_type multi-scan
_exptl_absorpt_process_details
;
SADABS-2016/2 (Bruker,2016/2) was used for absorption correction.
wR2(int) was 0.1586 before and 0.0712 after correction.
The Ratio of minimum to maximum transmission is 0.7578.
The \l/2 correction factor is Not present.
;
_exptl_crystal_colour colourless
_exptl_crystal_colour_primary colourless
_exptl_crystal_density_diffrn 1.266
_exptl_crystal_description needle
_exptl_crystal_F_000 2736
_exptl_crystal_size_max 0.31
_exptl_crystal_size_mid 0.05
_exptl_crystal_size_min 0.03
_refine_diff_density_max 0.808
_refine_diff_density_min -0.339
_refine_diff_density_rms 0.071
_refine_ls_extinction_method none
_refine_ls_goodness_of_fit_ref 1.013
_refine_ls_hydrogen_treatment constr
_refine_ls_matrix_type full
_refine_ls_number_parameters 451
_refine_ls_number_reflns 10386
_refine_ls_number_restraints 24
_refine_ls_restrained_S_all 1.013
_refine_ls_R_factor_all 0.1777
_refine_ls_R_factor_gt 0.0882
_refine_ls_shift/su_max 0.001
_refine_ls_shift/su_mean 0.000
_refine_ls_structure_factor_coef Fsqd
_refine_ls_weighting_details 'w=1/[\s^2^(Fo^2^)+(0.0254P)^2^+22.2409P] where P=(Fo^2^+2Fc^2^)/3'
_refine_ls_weighting_scheme calc
_refine_ls_wR_factor_gt 0.1546
_refine_ls_wR_factor_ref 0.1877
_reflns_Friedel_coverage 0.000
_reflns_number_gt 5364
_reflns_number_total 10386
_reflns_threshold_expression 'I > 2\s(I)'
_cod_data_source_file d2ob01427k2.cif
_cod_data_source_block gol222
_cod_database_code 7158953
_shelx_shelxl_version_number 2018/3
_shelx_space_group_comment
;
The symmetry employed for this shelxl refinement is uniquely defined
by the following loop, which should always be used as a source of
symmetry information in preference to the above space-group names.
They are only intended as comments.
;
_shelx_estimated_absorpt_t_max 0.998
_shelx_estimated_absorpt_t_min 0.977
_olex2_refinement_description
;
1. Rigid body (RIGU) restrains
 C5A, C6A, C7A, C8A, C11A
 with sigma for 1-2 distances of 0.004 and sigma for 1-3 distances of 0.004
2.a Aromatic/amide H refined with riding coordinates:
 C2(H2), C4(H4), C5(H5), C7(H7), C8(H8), C9(H9), C10(H10), C11(H11), C13(H13),
 C14(H14), C15(H15), C16(H16), C17(H17), C19(H19), C20(H20), C21(H21), C22(H22),
  C23(H23), C2A(H2A), C4A(H4A), C5A(H5A), C7A(H7A), C8A(H8A), C9A(H9A),
 C10A(H10A), C11A(H11A), C13A(H13A), C14A(H14A), C15A(H15A), C16A(H16A),
 C17A(H17A), C19A(H19A), C20A(H20A), C21A(H21A), C22A(H22A), C23A(H23A)
;
_olex2_submission_special_instructions 'No special instructions were received'

loop_
_space_group_symop_operation_xyz
'x, y, z'
'-x, y, -z+1/2'
'x+1/2, y+1/2, z'
'-x+1/2, y+1/2, -z+1/2'
'-x, -y, -z'
'x, -y, z-1/2'
'-x+1/2, -y+1/2, -z'
'x+1/2, -y+1/2, z-1/2'

loop_
_atom_site_label
_atom_site_type_symbol
_atom_site_fract_x
_atom_site_fract_y
_atom_site_fract_z
_atom_site_U_iso_or_equiv
_atom_site_adp_type
_atom_site_occupancy
_atom_site_site_symmetry_order
_atom_site_calc_flag
_atom_site_refinement_flags_posn
_atom_site_refinement_flags_adp
_atom_site_refinement_flags_occupancy
_atom_site_disorder_assembly
_atom_site_disorder_group
N1 N 0.75274(6) 0.7185(4) 0.62427(8) 0.0238(5) Uani 1 1 d . . . . .
N2 N 0.72666(6) 0.8799(4) 0.61200(9) 0.0293(6) Uani 1 1 d . . . . .
C1 C 0.75627(7) 0.5780(5) 0.66182(10) 0.0222(6) Uani 1 1 d . . . . .
C2 C 0.73078(8) 0.6520(5) 0.67405(11) 0.0294(7) Uani 1 1 d . . . . .
H2 H 0.725890 0.589688 0.698595 0.035 Uiso 1 1 calc R U . . .
C3 C 0.71362(7) 0.8383(5) 0.64273(11) 0.0305(7) Uani 1 1 d . . . . .
C4 C 0.68505(8) 0.9968(6) 0.63880(11) 0.0339(7) Uani 1 1 d . . . . .
H4 H 0.678904 1.119488 0.615907 0.041 Uiso 1 1 calc R U . . .
C5 C 0.66789(8) 0.9836(6) 0.66336(12) 0.0353(7) Uani 1 1 d . . . . .
H5 H 0.674130 0.864508 0.687082 0.042 Uiso 1 1 calc R U . . .
C6 C 0.63903(7) 1.1427(5) 0.65693(11) 0.0276(6) Uani 1 1 d . . . . .
C7 C 0.61599(8) 1.0715(5) 0.67412(10) 0.0303(7) Uani 1 1 d . . . . .
H7 H 0.619938 0.928576 0.690718 0.036 Uiso 1 1 calc R U . . .
C8 C 0.58745(8) 1.2054(6) 0.66744(11) 0.0331(7) Uani 1 1 d . . . . .
H8 H 0.571813 1.153348 0.679134 0.040 Uiso 1 1 calc R U . . .
C9 C 0.58156(8) 1.4134(5) 0.64399(11) 0.0303(7) Uani 1 1 d . . . . .
H9 H 0.561807 1.504940 0.639237 0.036 Uiso 1 1 calc R U . . .
C10 C 0.60447(8) 1.4888(5) 0.62735(11) 0.0286(6) Uani 1 1 d . . . . .
H10 H 0.600611 1.633684 0.611483 0.034 Uiso 1 1 calc R U . . .
C11 C 0.63316(8) 1.3546(5) 0.63362(11) 0.0285(6) Uani 1 1 d . . . . .
H11 H 0.648774 1.407638 0.621976 0.034 Uiso 1 1 calc R U . . .
C12 C 0.78411(7) 0.4015(5) 0.68503(10) 0.0222(6) Uani 1 1 d . . . . .
C13 C 0.77727(8) 0.2090(5) 0.70567(10) 0.0261(6) Uani 1 1 d . . . . .
H13 H 0.754643 0.191183 0.703933 0.031 Uiso 1 1 calc R U . . .
C14 C 0.80318(8) 0.0428(5) 0.72876(10) 0.0303(7) Uani 1 1 d . . . . .
H14 H 0.798200 -0.087703 0.742858 0.036 Uiso 1 1 calc R U . . .
C15 C 0.83633(8) 0.0652(5) 0.73147(10) 0.0297(7) Uani 1 1 d . . . . .
H15 H 0.853867 -0.050584 0.746811 0.036 Uiso 1 1 calc R U . . .
C16 C 0.84360(8) 0.2580(5) 0.71160(10) 0.0274(6) Uani 1 1 d . . . . .
H16 H 0.866326 0.275406 0.713612 0.033 Uiso 1 1 calc R U . . .
C17 C 0.81783(7) 0.4258(5) 0.68876(10) 0.0237(6) Uani 1 1 d . . . . .
H17 H 0.823128 0.558219 0.675553 0.028 Uiso 1 1 calc R U . . .
C18 C 0.76989(7) 0.7088(5) 0.59442(10) 0.0228(6) Uani 1 1 d . . . . .
C19 C 0.78853(7) 0.8986(5) 0.59226(10) 0.0273(6) Uani 1 1 d . . . . .
H19 H 0.790571 1.031239 0.611336 0.033 Uiso 1 1 calc R U . . .
C20 C 0.80417(8) 0.8936(6) 0.56207(11) 0.0335(7) Uani 1 1 d . . . . .
H20 H 0.817040 1.022972 0.560371 0.040 Uiso 1 1 calc R U . . .
C21 C 0.80104(8) 0.7004(5) 0.53445(11) 0.0323(7) Uani 1 1 d . . . . .
H21 H 0.811548 0.697882 0.513458 0.039 Uiso 1 1 calc R U . . .
C22 C 0.78275(8) 0.5108(5) 0.53713(11) 0.0291(7) Uani 1 1 d . . . . .
H22 H 0.780953 0.377943 0.518259 0.035 Uiso 1 1 calc R U . . .
C23 C 0.76698(7) 0.5134(5) 0.56726(10) 0.0251(6) Uani 1 1 d . . . . .
H23 H 0.754386 0.383091 0.569226 0.030 Uiso 1 1 calc R U . . .
N1A N 0.53482(6) 0.2779(4) 0.41447(8) 0.0223(5) Uani 1 1 d . . . . .
N2A N 0.50335(6) 0.3077(4) 0.37214(8) 0.0264(5) Uani 1 1 d . . . . .
C1A C 0.56011(7) 0.4275(5) 0.41695(10) 0.0202(5) Uani 1 1 d . . . . .
C2A C 0.54455(7) 0.5630(5) 0.37556(10) 0.0238(6) Uani 1 1 d . . . . .
H2A H 0.555290 0.684946 0.367010 0.029 Uiso 1 1 calc R U . . .
C3A C 0.50961(8) 0.4836(5) 0.34866(10) 0.0270(6) Uani 1 1 d . . . . .
C4A C 0.47850(9) 0.5567(6) 0.30245(12) 0.0384(8) Uani 1 1 d . . . . .
H4A H 0.459155 0.452289 0.287700 0.046 Uiso 1 1 calc R U . . .
C5A C 0.47517(9) 0.7499(6) 0.28018(12) 0.0371(8) Uani 1 1 d . . . . .
H5A H 0.494682 0.853280 0.294636 0.044 Uiso 1 1 calc R U . . .
C6A C 0.44385(7) 0.8246(5) 0.23439(10) 0.0250(6) Uani 1 1 d . . . . .
C7A C 0.44525(8) 1.0395(6) 0.21382(13) 0.0377(8) Uani 1 1 d . . . . .
H7A H 0.465588 1.135202 0.230051 0.045 Uiso 1 1 calc R U . . .
C8A C 0.41562(10) 1.1099(6) 0.16829(13) 0.0406(8) Uani 1 1 d . . . . .
H8A H 0.416088 1.252781 0.153802 0.049 Uiso 1 1 calc R U . . .
C9A C 0.38674(9) 0.9699(7) 0.14596(13) 0.0436(9) Uani 1 1 d . . . . .
H9A H 0.367145 1.015317 0.115510 0.052 Uiso 1 1 calc R U . . .
C10A C 0.38550(9) 0.7690(7) 0.16623(13) 0.0463(9) Uani 1 1 d . . . . .
H10A H 0.364883 0.675545 0.150226 0.056 Uiso 1 1 calc R U . . .
C11A C 0.41303(8) 0.6979(6) 0.20889(12) 0.0353(7) Uani 1 1 d . . . . .
H11A H 0.411215 0.554323 0.222081 0.042 Uiso 1 1 calc R U . . .
C12A C 0.59676(7) 0.4399(5) 0.45769(10) 0.0213(6) Uani 1 1 d . . . . .
C13A C 0.60815(7) 0.6384(5) 0.48609(10) 0.0229(6) Uani 1 1 d . . . . .
H13A H 0.592550 0.765884 0.478287 0.027 Uiso 1 1 calc R U . . .
C14A C 0.64215(7) 0.6504(5) 0.52564(11) 0.0271(6) Uani 1 1 d . . . . .
H14A H 0.649729 0.785794 0.545105 0.032 Uiso 1 1 calc R U . . .
C15A C 0.66523(7) 0.4660(5) 0.53705(10) 0.0250(6) Uani 1 1 d . . . . .
H15A H 0.688529 0.474582 0.564343 0.030 Uiso 1 1 calc R U . . .
C16A C 0.65414(7) 0.2691(5) 0.50846(10) 0.0246(6) Uani 1 1 d . . . . .
H16A H 0.669989 0.143180 0.515954 0.029 Uiso 1 1 calc R U . . .
C17A C 0.62004(7) 0.2553(5) 0.46901(10) 0.0235(6) Uani 1 1 d . . . . .
H17A H 0.612523 0.119587 0.449634 0.028 Uiso 1 1 calc R U . . .
C18A C 0.53639(7) 0.1132(5) 0.45004(10) 0.0203(5) Uani 1 1 d . . . . .
C19A C 0.55669(7) 0.1556(5) 0.50038(10) 0.0215(6) Uani 1 1 d . . . . .
H19A H 0.570179 0.292783 0.511804 0.026 Uiso 1 1 calc R U . . .
C20A C 0.55693(7) -0.0053(5) 0.53357(10) 0.0244(6) Uani 1 1 d . . . . .
H20A H 0.570934 0.021271 0.567987 0.029 Uiso 1 1 calc R U . . .
C21A C 0.53699(7) -0.2043(5) 0.51713(11) 0.0269(6) Uani 1 1 d . . . . .
H21A H 0.537469 -0.314190 0.540155 0.032 Uiso 1 1 calc R U . . .
C22A C 0.51631(7) -0.2425(5) 0.46686(11) 0.0270(6) Uani 1 1 d . . . . .
H22A H 0.502286 -0.377671 0.455440 0.032 Uiso 1 1 calc R U . . .
C23A C 0.51610(7) -0.0839(5) 0.43337(10) 0.0242(6) Uani 1 1 d . . . . .
H23A H 0.502020 -0.110449 0.398968 0.029 Uiso 1 1 calc R U . . .

loop_
_atom_site_aniso_label
_atom_site_aniso_U_11
_atom_site_aniso_U_22
_atom_site_aniso_U_33
_atom_site_aniso_U_23
_atom_site_aniso_U_13
_atom_site_aniso_U_12
N1 0.0232(12) 0.0233(12) 0.0257(13) -0.0037(10) 0.0125(10) 0.0037(9)
N2 0.0244(12) 0.0292(14) 0.0323(14) -0.0077(11) 0.0118(11) 0.0056(10)
C1 0.0224(13) 0.0220(14) 0.0233(14) -0.0065(11) 0.0118(11) -0.0035(10)
C2 0.0311(16) 0.0357(18) 0.0293(16) -0.0151(13) 0.0208(13) -0.0124(13)
C3 0.0228(14) 0.0306(17) 0.0360(17) -0.0131(13) 0.0123(13) -0.0028(12)
C4 0.0316(17) 0.0333(18) 0.0305(17) -0.0017(13) 0.0099(14) -0.0028(13)
C5 0.0309(16) 0.0362(18) 0.0379(18) -0.0077(14) 0.0156(15) 0.0000(13)
C6 0.0228(14) 0.0256(15) 0.0286(15) -0.0082(12) 0.0077(12) 0.0049(11)
C7 0.0384(17) 0.0265(16) 0.0208(15) -0.0002(12) 0.0101(13) 0.0005(13)
C8 0.0358(17) 0.0419(19) 0.0283(16) -0.0055(14) 0.0208(14) -0.0052(14)
C9 0.0264(15) 0.0344(17) 0.0276(16) -0.0064(13) 0.0109(13) 0.0080(12)
C10 0.0328(16) 0.0230(15) 0.0273(15) 0.0003(12) 0.0122(13) 0.0059(12)
C11 0.0279(15) 0.0302(17) 0.0311(16) -0.0062(13) 0.0171(13) -0.0036(12)
C12 0.0250(14) 0.0248(15) 0.0176(13) -0.0041(11) 0.0108(11) -0.0023(11)
C13 0.0310(15) 0.0283(16) 0.0210(14) -0.0055(12) 0.0139(12) -0.0073(12)
C14 0.0467(19) 0.0223(15) 0.0237(15) -0.0018(12) 0.0183(14) -0.0078(13)
C15 0.0412(18) 0.0228(15) 0.0202(14) -0.0031(11) 0.0108(13) 0.0037(13)
C16 0.0276(15) 0.0289(16) 0.0246(15) -0.0012(12) 0.0116(12) 0.0011(12)
C17 0.0279(14) 0.0243(15) 0.0199(14) -0.0014(11) 0.0121(12) -0.0012(11)
C18 0.0246(14) 0.0227(14) 0.0196(13) 0.0022(11) 0.0093(11) 0.0054(11)
C19 0.0320(16) 0.0187(14) 0.0268(15) 0.0012(11) 0.0105(13) 0.0020(11)
C20 0.0380(17) 0.0315(18) 0.0332(17) 0.0121(14) 0.0189(14) 0.0028(13)
C21 0.0371(17) 0.0333(18) 0.0321(17) 0.0101(13) 0.0211(14) 0.0096(13)
C22 0.0368(17) 0.0270(16) 0.0270(15) -0.0011(12) 0.0179(13) 0.0068(12)
C23 0.0271(14) 0.0228(15) 0.0243(14) -0.0008(11) 0.0115(12) 0.0021(11)
N1A 0.0213(11) 0.0249(13) 0.0205(12) 0.0030(9) 0.0097(9) 0.0019(9)
N2A 0.0259(12) 0.0284(14) 0.0224(12) 0.0015(10) 0.0098(10) 0.0028(10)
C1A 0.0209(13) 0.0200(13) 0.0221(13) -0.0037(10) 0.0123(11) -0.0001(10)
C2A 0.0322(15) 0.0201(14) 0.0283(15) 0.0036(11) 0.0219(13) 0.0027(11)
C3A 0.0341(16) 0.0277(16) 0.0225(14) 0.0005(12) 0.0163(13) 0.0079(12)
C4A 0.046(2) 0.041(2) 0.0330(18) 0.0020(15) 0.0231(16) 0.0068(15)
C5A 0.0373(17) 0.047(2) 0.0316(17) 0.0022(15) 0.0202(14) 0.0059(15)
C6A 0.0218(13) 0.0335(16) 0.0234(14) 0.0023(12) 0.0137(11) 0.0045(11)
C7A 0.0327(17) 0.0410(19) 0.053(2) -0.0079(16) 0.0313(16) -0.0056(14)
C8A 0.064(2) 0.0306(19) 0.045(2) 0.0171(15) 0.0413(18) 0.0147(16)
C9A 0.0328(18) 0.064(3) 0.0362(19) 0.0045(18) 0.0182(15) 0.0136(17)
C10A 0.0352(19) 0.068(3) 0.0353(19) 0.0010(18) 0.0169(16) 0.0013(17)
C11A 0.0313(16) 0.0404(19) 0.0361(18) -0.0006(14) 0.0177(14) -0.0040(13)
C12A 0.0237(13) 0.0215(14) 0.0227(14) 0.0015(11) 0.0144(11) -0.0002(10)
C13A 0.0241(14) 0.0193(14) 0.0285(15) 0.0029(11) 0.0151(12) 0.0023(10)
C14A 0.0278(15) 0.0217(15) 0.0330(16) -0.0025(12) 0.0156(13) -0.0034(11)
C15A 0.0198(13) 0.0293(16) 0.0276(15) 0.0026(12) 0.0125(12) -0.0035(11)
C16A 0.0226(14) 0.0263(15) 0.0266(15) 0.0052(12) 0.0131(12) 0.0042(11)
C17A 0.0280(14) 0.0219(14) 0.0246(14) -0.0009(11) 0.0159(12) 0.0004(11)
C18A 0.0201(13) 0.0195(14) 0.0251(14) 0.0027(11) 0.0138(11) 0.0021(10)
C19A 0.0217(13) 0.0208(14) 0.0227(14) -0.0013(11) 0.0112(11) -0.0005(10)
C20A 0.0262(14) 0.0262(15) 0.0234(14) 0.0022(11) 0.0140(12) 0.0020(11)
C21A 0.0275(15) 0.0244(15) 0.0331(16) 0.0072(12) 0.0179(13) 0.0034(11)
C22A 0.0235(14) 0.0221(15) 0.0363(17) -0.0011(12) 0.0150(13) -0.0020(11)
C23A 0.0226(14) 0.0254(15) 0.0262(15) -0.0035(12) 0.0131(12) 0.0006(11)

loop_
_atom_type_symbol
_atom_type_description
_atom_type_scat_dispersion_real
_atom_type_scat_dispersion_imag
_atom_type_scat_source
C C 0.0033 0.0016 'International Tables Vol C Tables 4.2.6.8 and 6.1.1.4'
H H 0.0000 0.0000 'International Tables Vol C Tables 4.2.6.8 and 6.1.1.4'
N N 0.0061 0.0033 'International Tables Vol C Tables 4.2.6.8 and 6.1.1.4'

loop_
_geom_angle_atom_site_label_1
_geom_angle_atom_site_label_2
_geom_angle_atom_site_label_3
_geom_angle
_geom_angle_site_symmetry_1
_geom_angle_site_symmetry_3
_geom_angle_publ_flag
N2 N1 C1 113.0(2) . . ?
N2 N1 C18 116.9(2) . . ?
C1 N1 C18 129.9(2) . . ?
C3 N2 N1 104.0(2) . . ?
N1 C1 C2 105.3(2) . . ?
N1 C1 C12 124.4(2) . . ?
C2 C1 C12 130.1(3) . . ?
C1 C2 H2 127.0 . . ?
C1 C2 C3 105.9(3) . . ?
C3 C2 H2 127.0 . . ?
N2 C3 C2 111.8(3) . . ?
N2 C3 C4 115.9(3) . . ?
C2 C3 C4 132.3(3) . . ?
C3 C4 H4 116.8 . . ?
C5 C4 C3 126.4(3) . . ?
C5 C4 H4 116.8 . . ?
C4 C5 H5 118.0 . . ?
C4 C5 C6 124.0(3) . . ?
C6 C5 H5 118.0 . . ?
C7 C6 C5 117.5(3) . . ?
C7 C6 C11 118.5(3) . . ?
C11 C6 C5 123.9(3) . . ?
C6 C7 H7 119.5 . . ?
C8 C7 C6 121.0(3) . . ?
C8 C7 H7 119.5 . . ?
C7 C8 H8 119.9 . . ?
C9 C8 C7 120.3(3) . . ?
C9 C8 H8 119.9 . . ?
C8 C9 H9 120.2 . . ?
C8 C9 C10 119.6(3) . . ?
C10 C9 H9 120.2 . . ?
C9 C10 H10 119.8 . . ?
C9 C10 C11 120.5(3) . . ?
C11 C10 H10 119.8 . . ?
C6 C11 H11 120.0 . . ?
C10 C11 C6 120.1(3) . . ?
C10 C11 H11 120.0 . . ?
C13 C12 C1 119.2(3) . . ?
C13 C12 C17 118.7(3) . . ?
C17 C12 C1 122.1(3) . . ?
C12 C13 H13 119.7 . . ?
C14 C13 C12 120.5(3) . . ?
C14 C13 H13 119.7 . . ?
C13 C14 H14 119.7 . . ?
C13 C14 C15 120.6(3) . . ?
C15 C14 H14 119.7 . . ?
C14 C15 H15 120.3 . . ?
C16 C15 C14 119.3(3) . . ?
C16 C15 H15 120.3 . . ?
C15 C16 H16 119.9 . . ?
C15 C16 C17 120.3(3) . . ?
C17 C16 H16 119.9 . . ?
C12 C17 H17 119.7 . . ?
C16 C17 C12 120.6(3) . . ?
C16 C17 H17 119.7 . . ?
C19 C18 N1 119.1(3) . . ?
C23 C18 N1 119.9(3) . . ?
C23 C18 C19 121.0(3) . . ?
C18 C19 H19 120.3 . . ?
C18 C19 C20 119.4(3) . . ?
C20 C19 H19 120.3 . . ?
C19 C20 H20 120.1 . . ?
C21 C20 C19 119.9(3) . . ?
C21 C20 H20 120.1 . . ?
C20 C21 H21 119.8 . . ?
C22 C21 C20 120.4(3) . . ?
C22 C21 H21 119.8 . . ?
C21 C22 H22 119.9 . . ?
C21 C22 C23 120.3(3) . . ?
C23 C22 H22 119.9 . . ?
C18 C23 C22 118.9(3) . . ?
C18 C23 H23 120.5 . . ?
C22 C23 H23 120.5 . . ?
N2A N1A C18A 118.7(2) . . ?
C1A N1A N2A 111.4(2) . . ?
C1A N1A C18A 129.8(2) . . ?
C3A N2A N1A 104.5(2) . . ?
N1A C1A C2A 107.3(2) . . ?
N1A C1A C12A 125.0(2) . . ?
C2A C1A C12A 127.7(3) . . ?
C1A C2A H2A 127.3 . . ?
C1A C2A C3A 105.5(2) . . ?
C3A C2A H2A 127.3 . . ?
N2A C3A C2A 111.3(2) . . ?
N2A C3A C4A 114.8(3) . . ?
C2A C3A C4A 133.9(3) . . ?
C3A C4A H4A 117.1 . . ?
C5A C4A C3A 125.9(3) . . ?
C5A C4A H4A 117.1 . . ?
C4A C5A H5A 117.1 . . ?
C4A C5A C6A 125.9(3) . . ?
C6A C5A H5A 117.1 . . ?
C7A C6A C5A 118.4(3) . . ?
C11A C6A C5A 124.8(3) . . ?
C11A C6A C7A 116.8(3) . . ?
C6A C7A H7A 120.5 . . ?
C6A C7A C8A 119.1(3) . . ?
C8A C7A H7A 120.5 . . ?
C7A C8A H8A 120.4 . . ?
C9A C8A C7A 119.2(3) . . ?
C9A C8A H8A 120.4 . . ?
C8A C9A H9A 119.4 . . ?
C10A C9A C8A 121.1(3) . . ?
C10A C9A H9A 119.4 . . ?
C9A C10A H10A 119.5 . . ?
C9A C10A C11A 121.0(4) . . ?
C11A C10A H10A 119.5 . . ?
C6A C11A H11A 118.6 . . ?
C10A C11A C6A 122.9(3) . . ?
C10A C11A H11A 118.6 . . ?
C13A C12A C1A 119.3(2) . . ?
C13A C12A C17A 119.4(3) . . ?
C17A C12A C1A 121.3(3) . . ?
C12A C13A H13A 119.9 . . ?
C14A C13A C12A 120.1(3) . . ?
C14A C13A H13A 119.9 . . ?
C13A C14A H14A 119.8 . . ?
C13A C14A C15A 120.4(3) . . ?
C15A C14A H14A 119.8 . . ?
C14A C15A H15A 120.2 . . ?
C16A C15A C14A 119.7(3) . . ?
C16A C15A H15A 120.2 . . ?
C15A C16A H16A 119.9 . . ?
C17A C16A C15A 120.3(3) . . ?
C17A C16A H16A 119.9 . . ?
C12A C17A H17A 119.9 . . ?
C16A C17A C12A 120.1(3) . . ?
C16A C17A H17A 119.9 . . ?
C19A C18A N1A 120.7(2) . . ?
C23A C18A N1A 118.7(2) . . ?
C23A C18A C19A 120.5(3) . . ?
C18A C19A H19A 120.5 . . ?
C20A C19A C18A 119.0(3) . . ?
C20A C19A H19A 120.5 . . ?
C19A C20A H20A 119.6 . . ?
C21A C20A C19A 120.7(3) . . ?
C21A C20A H20A 119.6 . . ?
C20A C21A H21A 120.1 . . ?
C20A C21A C22A 119.7(3) . . ?
C22A C21A H21A 120.1 . . ?
C21A C22A H22A 120.0 . . ?
C23A C22A C21A 120.0(3) . . ?
C23A C22A H22A 120.0 . . ?
C18A C23A C22A 119.9(3) . . ?
C18A C23A H23A 120.0 . . ?
C22A C23A H23A 120.0 . . ?

loop_
_geom_bond_atom_site_label_1
_geom_bond_atom_site_label_2
_geom_bond_distance
_geom_bond_site_symmetry_2
_geom_bond_publ_flag
N1 N2 1.367(3) . ?
N1 C1 1.368(4) . ?
N1 C18 1.429(3) . ?
N2 C3 1.333(4) . ?
C1 C2 1.384(4) . ?
C1 C12 1.474(4) . ?
C2 H2 0.9500 . ?
C2 C3 1.405(4) . ?
C3 C4 1.491(4) . ?
C4 H4 0.9500 . ?
C4 C5 1.286(4) . ?
C5 H5 0.9500 . ?
C5 C6 1.480(4) . ?
C6 C7 1.389(4) . ?
C6 C11 1.390(4) . ?
C7 H7 0.9500 . ?
C7 C8 1.379(4) . ?
C8 H8 0.9500 . ?
C8 C9 1.372(4) . ?
C9 H9 0.9500 . ?
C9 C10 1.379(4) . ?
C10 H10 0.9500 . ?
C10 C11 1.389(4) . ?
C11 H11 0.9500 . ?
C12 C13 1.389(4) . ?
C12 C17 1.399(4) . ?
C13 H13 0.9500 . ?
C13 C14 1.386(4) . ?
C14 H14 0.9500 . ?
C14 C15 1.387(4) . ?
C15 H15 0.9500 . ?
C15 C16 1.386(4) . ?
C16 H16 0.9500 . ?
C16 C17 1.387(4) . ?
C17 H17 0.9500 . ?
C18 C19 1.384(4) . ?
C18 C23 1.384(4) . ?
C19 H19 0.9500 . ?
C19 C20 1.385(4) . ?
C20 H20 0.9500 . ?
C20 C21 1.380(4) . ?
C21 H21 0.9500 . ?
C21 C22 1.379(4) . ?
C22 H22 0.9500 . ?
C22 C23 1.387(4) . ?
C23 H23 0.9500 . ?
N1A N2A 1.366(3) . ?
N1A C1A 1.364(3) . ?
N1A C18A 1.436(3) . ?
N2A C3A 1.354(4) . ?
C1A C2A 1.373(4) . ?
C1A C12A 1.469(4) . ?
C2A H2A 0.9500 . ?
C2A C3A 1.397(4) . ?
C3A C4A 1.473(4) . ?
C4A H4A 0.9500 . ?
C4A C5A 1.291(5) . ?
C5A H5A 0.9500 . ?
C5A C6A 1.473(4) . ?
C6A C7A 1.418(4) . ?
C6A C11A 1.382(4) . ?
C7A H7A 0.9500 . ?
C7A C8A 1.430(5) . ?
C8A H8A 0.9500 . ?
C8A C9A 1.361(5) . ?
C9A H9A 0.9500 . ?
C9A C10A 1.341(5) . ?
C10A H10A 0.9500 . ?
C10A C11A 1.345(4) . ?
C11A H11A 0.9500 . ?
C12A C13A 1.391(4) . ?
C12A C17A 1.393(4) . ?
C13A H13A 0.9500 . ?
C13A C14A 1.383(4) . ?
C14A H14A 0.9500 . ?
C14A C15A 1.386(4) . ?
C15A H15A 0.9500 . ?
C15A C16A 1.386(4) . ?
C16A H16A 0.9500 . ?
C16A C17A 1.385(4) . ?
C17A H17A 0.9500 . ?
C18A C19A 1.392(4) . ?
C18A C23A 1.382(4) . ?
C19A H19A 0.9500 . ?
C19A C20A 1.385(4) . ?
C20A H20A 0.9500 . ?
C20A C21A 1.384(4) . ?
C21A H21A 0.9500 . ?
C21A C22A 1.388(4) . ?
C22A H22A 0.9500 . ?
C22A C23A 1.384(4) . ?
C23A H23A 0.9500 . ?

loop_
_geom_torsion_atom_site_label_1
_geom_torsion_atom_site_label_2
_geom_torsion_atom_site_label_3
_geom_torsion_atom_site_label_4
_geom_torsion
_geom_torsion_site_symmetry_1
_geom_torsion_site_symmetry_2
_geom_torsion_site_symmetry_3
_geom_torsion_site_symmetry_4
_geom_torsion_publ_flag
N1 N2 C3 C2 -0.5(3) . . . . ?
N1 N2 C3 C4 177.9(2) . . . . ?
N1 C1 C2 C3 -0.8(3) . . . . ?
N1 C1 C12 C13 -151.9(3) . . . . ?
N1 C1 C12 C17 30.8(4) . . . . ?
N1 C18 C19 C20 -177.7(3) . . . . ?
N1 C18 C23 C22 177.7(2) . . . . ?
N2 N1 C1 C2 0.6(3) . . . . ?
N2 N1 C1 C12 -174.9(2) . . . . ?
N2 N1 C18 C19 61.7(3) . . . . ?
N2 N1 C18 C23 -116.8(3) . . . . ?
N2 C3 C4 C5 177.3(3) . . . . ?
C1 N1 N2 C3 0.0(3) . . . . ?
C1 N1 C18 C19 -124.1(3) . . . . ?
C1 N1 C18 C23 57.5(4) . . . . ?
C1 C2 C3 N2 0.9(3) . . . . ?
C1 C2 C3 C4 -177.2(3) . . . . ?
C1 C12 C13 C14 -178.5(2) . . . . ?
C1 C12 C17 C16 178.9(3) . . . . ?
C2 C1 C12 C13 33.8(4) . . . . ?
C2 C1 C12 C17 -143.5(3) . . . . ?
C2 C3 C4 C5 -4.7(5) . . . . ?
C3 C4 C5 C6 -178.3(3) . . . . ?
C4 C5 C6 C7 161.1(3) . . . . ?
C4 C5 C6 C11 -17.0(5) . . . . ?
C5 C6 C7 C8 -177.0(3) . . . . ?
C5 C6 C11 C10 177.3(3) . . . . ?
C6 C7 C8 C9 -0.7(5) . . . . ?
C7 C6 C11 C10 -0.9(4) . . . . ?
C7 C8 C9 C10 -0.4(5) . . . . ?
C8 C9 C10 C11 0.8(4) . . . . ?
C9 C10 C11 C6 -0.2(4) . . . . ?
C11 C6 C7 C8 1.3(4) . . . . ?
C12 C1 C2 C3 174.3(3) . . . . ?
C12 C13 C14 C15 -0.3(4) . . . . ?
C13 C12 C17 C16 1.5(4) . . . . ?
C13 C14 C15 C16 1.2(4) . . . . ?
C14 C15 C16 C17 -0.7(4) . . . . ?
C15 C16 C17 C12 -0.7(4) . . . . ?
C17 C12 C13 C14 -1.0(4) . . . . ?
C18 N1 N2 C3 175.1(2) . . . . ?
C18 N1 C1 C2 -173.9(3) . . . . ?
C18 N1 C1 C12 10.6(4) . . . . ?
C18 C19 C20 C21 0.1(4) . . . . ?
C19 C18 C23 C22 -0.8(4) . . . . ?
C19 C20 C21 C22 -0.7(5) . . . . ?
C20 C21 C22 C23 0.7(5) . . . . ?
C21 C22 C23 C18 0.1(4) . . . . ?
C23 C18 C19 C20 0.7(4) . . . . ?
N1A N2A C3A C2A 0.3(3) . . . . ?
N1A N2A C3A C4A -177.0(2) . . . . ?
N1A C1A C2A C3A -1.1(3) . . . . ?
N1A C1A C12A C13A -116.3(3) . . . . ?
N1A C1A C12A C17A 62.4(4) . . . . ?
N1A C18A C19A C20A 178.6(2) . . . . ?
N1A C18A C23A C22A -178.2(2) . . . . ?
N2A N1A C1A C2A 1.3(3) . . . . ?
N2A N1A C1A C12A 180.0(2) . . . . ?
N2A N1A C18A C19A -143.0(3) . . . . ?
N2A N1A C18A C23A 34.2(3) . . . . ?
N2A C3A C4A C5A 162.1(3) . . . . ?
C1A N1A N2A C3A -1.0(3) . . . . ?
C1A N1A C18A C19A 32.5(4) . . . . ?
C1A N1A C18A C23A -150.3(3) . . . . ?
C1A C2A C3A N2A 0.4(3) . . . . ?
C1A C2A C3A C4A 177.1(3) . . . . ?
C1A C12A C13A C14A 177.8(3) . . . . ?
C1A C12A C17A C16A -178.2(2) . . . . ?
C2A C1A C12A C13A 62.1(4) . . . . ?
C2A C1A C12A C17A -119.2(3) . . . . ?
C2A C3A C4A C5A -14.5(6) . . . . ?
C3A C4A C5A C6A -179.0(3) . . . . ?
C4A C5A C6A C7A -177.5(3) . . . . ?
C4A C5A C6A C11A 1.0(5) . . . . ?
C5A C6A C7A C8A 177.4(3) . . . . ?
C5A C6A C11A C10A -177.6(3) . . . . ?
C6A C7A C8A C9A 0.4(5) . . . . ?
C7A C6A C11A C10A 0.9(5) . . . . ?
C7A C8A C9A C10A 0.8(5) . . . . ?
C8A C9A C10A C11A -1.1(6) . . . . ?
C9A C10A C11A C6A 0.2(5) . . . . ?
C11A C6A C7A C8A -1.2(4) . . . . ?
C12A C1A C2A C3A -179.6(3) . . . . ?
C12A C13A C14A C15A 0.6(4) . . . . ?
C13A C12A C17A C16A 0.5(4) . . . . ?
C13A C14A C15A C16A 0.3(4) . . . . ?
C14A C15A C16A C17A -0.7(4) . . . . ?
C15A C16A C17A C12A 0.4(4) . . . . ?
C17A C12A C13A C14A -1.0(4) . . . . ?
C18A N1A N2A C3A 175.2(2) . . . . ?
C18A N1A C1A C2A -174.4(3) . . . . ?
C18A N1A C1A C12A 4.2(4) . . . . ?
C18A C19A C20A C21A -0.8(4) . . . . ?
C19A C18A C23A C22A -1.0(4) . . . . ?
C19A C20A C21A C22A -0.5(4) . . . . ?
C20A C21A C22A C23A 1.0(4) . . . . ?
C21A C22A C23A C18A -0.3(4) . . . . ?
C23A C18A C19A C20A 1.5(4) . . . . ?
